data_4122301
loop_
_publ_author_name
'Nagao, Kazunori'
'Ohmiya, Hirohisa'
'Sawamura, Masaya'

_publ_section_title
;
 Phosphine-catalyzed anti-carboboration of alkynoates with alkyl-,
 alkenyl-, and arylboranes.
;
_journal_issue 30
_journal_name_full 'Journal of the American Chemical Society'
_journal_page_first 10605
_journal_page_last 10608
_journal_paper_doi 10.1021/ja506310v
_journal_volume 136
_journal_year 2014
_chemical_formula_moiety 'C27 H33 B O2'
_chemical_formula_sum 'C27 H33 B O2'
_chemical_formula_weight 400.37
_space_group_IT_number 2
_symmetry_cell_setting triclinic
_symmetry_Int_Tables_number 2
_symmetry_space_group_name_Hall '-P 1'
_symmetry_space_group_name_H-M 'P -1'
_atom_sites_solution_hydrogens geom
_atom_sites_solution_primary direct
_atom_sites_solution_secondary difmap
_cell_angle_alpha 108.72(3)
_cell_angle_beta 92.751(3)
_cell_angle_gamma 109.02(3)
_cell_formula_units_Z 2
_cell_length_a 10.023(14)
_cell_length_b 10.902(17)
_cell_length_c 11.848(17)
_cell_measurement_reflns_used 2881
_cell_measurement_temperature 150
_cell_measurement_theta_max 27.50
_cell_measurement_theta_min 3.10
_cell_volume 1142(3)
_computing_cell_refinement 'CrystalClear-SM Expert 2.0 r16'
_computing_data_collection 'CrystalClear-SM Expert 2.0 r16 (Rigaku, 2013)'
_computing_data_reduction 'CrystalClear-SM Expert 2.0 r16'
_computing_molecular_graphics 'CrystalStructure 4.0'
_computing_publication_material 'CrystalStructure 4.0 (Rigaku, 2010)'
_computing_structure_refinement 'SHELXL97 (Sheldrick, 2008)'
_computing_structure_solution 'SIR2004 (Burla, et al., 2005)'
_diffrn_ambient_temperature 150
_diffrn_detector_area_resol_mean 7.314
_diffrn_measured_fraction_theta_full 0.982
_diffrn_measured_fraction_theta_max 0.982
_diffrn_measurement_device_type 'Rigaku Mercury70'
_diffrn_measurement_method \w
_diffrn_radiation_type 'Mo K\a'
_diffrn_radiation_wavelength 0.71075
_diffrn_reflns_av_R_equivalents 0.0697
_diffrn_reflns_limit_h_max 12
_diffrn_reflns_limit_h_min -12
_diffrn_reflns_limit_k_max 13
_diffrn_reflns_limit_k_min -11
_diffrn_reflns_limit_l_max 14
_diffrn_reflns_limit_l_min -12
_diffrn_reflns_number 8405
_diffrn_reflns_theta_full 26.00
_diffrn_reflns_theta_max 26.00
_diffrn_standards_number 0
_exptl_absorpt_coefficient_mu 0.070
_exptl_absorpt_correction_T_max 0.986
_exptl_absorpt_correction_T_min 0.596
_exptl_absorpt_correction_type multi-scan
_exptl_absorpt_process_details 'REQAB (Rigaku, 1998)'
_exptl_crystal_colour colorless
_exptl_crystal_density_diffrn 1.164
_exptl_crystal_density_method 'not measured'
_exptl_crystal_description prism
_exptl_crystal_F_000 432.00
_exptl_crystal_size_max 0.200
_exptl_crystal_size_mid 0.200
_exptl_crystal_size_min 0.200
_refine_diff_density_max 0.430
_refine_diff_density_min -0.320
_refine_ls_extinction_method none
_refine_ls_goodness_of_fit_ref 0.990
_refine_ls_hydrogen_treatment constr
_refine_ls_number_parameters 271
_refine_ls_number_reflns 4413
_refine_ls_number_restraints 0
_refine_ls_R_factor_gt 0.0831
_refine_ls_shift/su_max 0.000
_refine_ls_structure_factor_coef Fsqd
_refine_ls_weighting_details 'w = 1/[\s^2^(Fo^2^)+(0.1225P)^2^+0.0000P] where P=(Fo^2^+2Fc^2^)/3'
_refine_ls_weighting_scheme calc
_refine_ls_wR_factor_ref 0.2592
_reflns_number_gt 2084
_reflns_number_total 4414
_reflns_threshold_expression F^2^>2.0\s(F^2^)
_cod_data_source_file ja506310v_si_002.cif
_cod_data_source_block 4aa
_cod_depositor_comments 'Adding full bibliography for 4122301.cif.'
_cod_database_code 4122301

loop_
_symmetry_equiv_pos_site_id
_symmetry_equiv_pos_as_xyz
1 +X,+Y,+Z
2 -X,-Y,-Z

loop_
_atom_site_label
_atom_site_type_symbol
_atom_site_fract_x
_atom_site_fract_y
_atom_site_fract_z
_atom_site_U_iso_or_equiv
_atom_site_adp_type
_atom_site_occupancy
_atom_site_symmetry_multiplicity
_atom_site_calc_flag
_atom_site_refinement_flags
O1 O 0.7349(3) 0.45599(19) 0.4996(2) 0.0361(7) Uani 1.0 2 d .
O2 O 0.6560(3) 0.2457(2) 0.5197(2) 0.0377(7) Uani 1.0 2 d .
C1 C 0.6995(4) 0.3830(3) 0.5659(4) 0.0364(9) Uani 1.0 2 d .
C2 C 0.7049(4) 0.4528(3) 0.6914(3) 0.0343(9) Uani 1.0 2 d .
C3 C 0.7480(4) 0.5924(3) 0.7123(3) 0.0347(9) Uani 1.0 2 d .
C4 C 0.6502(5) 0.1792(3) 0.3895(3) 0.0368(9) Uani 1.0 2 d .
C5 C 0.5999(5) 0.0250(3) 0.3643(4) 0.0439(10) Uani 1.0 2 d .
C6 C 0.6745(4) 0.3781(4) 0.7794(4) 0.0398(9) Uani 1.0 2 d .
C7 C 0.8119(5) 0.3784(4) 0.8424(4) 0.0444(10) Uani 1.0 2 d .
C8 C 0.7789(4) 0.3029(4) 0.9304(4) 0.0406(10) Uani 1.0 2 d .
C9 C 0.7343(5) 0.1579(4) 0.8895(4) 0.0420(10) Uani 1.0 2 d .
C10 C 0.6977(5) 0.0870(4) 0.9690(4) 0.0515(12) Uani 1.0 2 d .
C11 C 0.7050(5) 0.1582(4) 1.0897(4) 0.0542(12) Uani 1.0 2 d .
C12 C 0.7482(5) 0.3032(4) 1.1322(4) 0.0522(12) Uani 1.0 2 d .
C13 C 0.7844(5) 0.3735(4) 1.0525(4) 0.0462(11) Uani 1.0 2 d .
C14 C 0.7575(4) 0.6864(3) 0.8377(3) 0.0369(9) Uani 1.0 2 d .
C15 C 0.8878(5) 0.7639(4) 0.9150(4) 0.0413(10) Uani 1.0 2 d .
C16 C 0.8927(5) 0.8372(4) 1.0365(4) 0.0495(11) Uani 1.0 2 d .
C17 C 0.7662(5) 0.8325(4) 1.0813(4) 0.0509(11) Uani 1.0 2 d .
C18 C 0.6357(5) 0.7590(4) 1.0041(4) 0.0461(11) Uani 1.0 2 d .
C19 C 0.6328(5) 0.6875(4) 0.8844(4) 0.0415(10) Uani 1.0 2 d .
C20 C 0.6754(4) 0.6800(3) 0.5321(3) 0.0371(9) Uani 1.0 2 d .
C21 C 0.6857(5) 0.6547(4) 0.3969(4) 0.0452(10) Uani 1.0 2 d .
C22 C 0.8383(5) 0.7027(4) 0.3687(4) 0.0493(11) Uani 1.0 2 d .
C23 C 0.9500(5) 0.6721(4) 0.4386(4) 0.0445(10) Uani 1.0 2 d .
C24 C 0.9394(4) 0.7006(3) 0.5739(4) 0.0381(9) Uani 1.0 2 d .
C25 C 0.9821(4) 0.8565(3) 0.6491(4) 0.0402(10) Uani 1.0 2 d .
C26 C 0.8776(4) 0.9247(3) 0.6238(4) 0.0414(10) Uani 1.0 2 d .
C27 C 0.7194(4) 0.8357(3) 0.6110(4) 0.0429(10) Uani 1.0 2 d .
B1 B 0.7788(5) 0.6170(4) 0.5865(4) 0.0382(11) Uani 1.0 2 d .
H1A H 0.7461 0.2122 0.3674 0.0442 Uiso 1.0 2 calc R
H2B H 0.5826 0.2009 0.3424 0.0442 Uiso 1.0 2 calc R
H3B H 0.6762 0.0030 0.3987 0.0527 Uiso 1.0 2 calc R
H4C H 0.5760 -0.0256 0.2768 0.0527 Uiso 1.0 2 calc R
H5A H 0.5149 -0.0026 0.4012 0.0527 Uiso 1.0 2 calc R
H6A H 0.6093 0.2809 0.7360 0.0477 Uiso 1.0 2 calc R
H7B H 0.6254 0.4233 0.8411 0.0477 Uiso 1.0 2 calc R
H8A H 0.8610 0.3329 0.7809 0.0532 Uiso 1.0 2 calc R
H9B H 0.8772 0.4754 0.8862 0.0532 Uiso 1.0 2 calc R
H10 H 0.7290 0.1073 0.8064 0.0505 Uiso 1.0 2 calc R
H11 H 0.6674 -0.0115 0.9397 0.0618 Uiso 1.0 2 calc R
H12 H 0.6810 0.1093 1.1438 0.0651 Uiso 1.0 2 calc R
H13 H 0.7527 0.3532 1.2153 0.0626 Uiso 1.0 2 calc R
H14 H 0.8135 0.4718 1.0820 0.0554 Uiso 1.0 2 calc R
H15 H 0.9745 0.7671 0.8848 0.0495 Uiso 1.0 2 calc R
H16 H 0.9824 0.8902 1.0887 0.0594 Uiso 1.0 2 calc R
H17 H 0.7692 0.8797 1.1647 0.0610 Uiso 1.0 2 calc R
H18 H 0.5490 0.7580 1.0336 0.0553 Uiso 1.0 2 calc R
H19 H 0.5430 0.6372 0.8320 0.0498 Uiso 1.0 2 calc R
H20 H 0.5743 0.6303 0.5381 0.0446 Uiso 1.0 2 calc R
H21A H 0.6384 0.5541 0.3504 0.0543 Uiso 1.0 2 calc R
H22B H 0.6314 0.7031 0.3678 0.0543 Uiso 1.0 2 calc R
H23B H 0.8715 0.8041 0.3866 0.0591 Uiso 1.0 2 calc R
H24A H 0.8346 0.6573 0.2810 0.0591 Uiso 1.0 2 calc R
H25B H 1.0470 0.7295 0.4326 0.0534 Uiso 1.0 2 calc R
H26A H 0.9386 0.5735 0.3992 0.0534 Uiso 1.0 2 calc R
H27 H 1.0058 0.6648 0.6078 0.0457 Uiso 1.0 2 calc R
H28A H 0.9922 0.8683 0.7359 0.0482 Uiso 1.0 2 calc R
H29B H 1.0772 0.9069 0.6341 0.0482 Uiso 1.0 2 calc R
H30B H 0.8998 1.0147 0.6904 0.0497 Uiso 1.0 2 calc R
H31A H 0.8929 0.9440 0.5483 0.0497 Uiso 1.0 2 calc R
H32B H 0.6598 0.8756 0.5759 0.0514 Uiso 1.0 2 calc R
H33A H 0.6972 0.8425 0.6928 0.0514 Uiso 1.0 2 calc R

loop_
_atom_site_aniso_label
_atom_site_aniso_U_11
_atom_site_aniso_U_22
_atom_site_aniso_U_33
_atom_site_aniso_U_12
_atom_site_aniso_U_13
_atom_site_aniso_U_23
O1 0.0477(17) 0.0266(12) 0.0341(15) 0.0105(10) 0.0055(12) 0.0140(10)
O2 0.0496(17) 0.0262(12) 0.0356(15) 0.0112(10) 0.0061(12) 0.0116(10)
C1 0.037(3) 0.0288(17) 0.042(3) 0.0088(14) 0.0054(18) 0.0142(15)
C2 0.042(3) 0.0301(17) 0.029(2) 0.0108(14) 0.0043(17) 0.0110(14)
C3 0.038(3) 0.0331(17) 0.033(2) 0.0105(14) 0.0030(17) 0.0134(14)
C4 0.054(3) 0.0313(17) 0.025(2) 0.0159(15) 0.0086(18) 0.0089(14)
C5 0.056(3) 0.0309(18) 0.046(3) 0.0152(16) 0.015(2) 0.0148(15)
C6 0.047(3) 0.0340(18) 0.039(3) 0.0112(15) 0.0106(19) 0.0173(15)
C7 0.054(3) 0.048(2) 0.038(3) 0.0150(18) 0.007(2) 0.0263(17)
C8 0.044(3) 0.0380(19) 0.043(3) 0.0129(16) 0.0053(19) 0.0215(16)
C9 0.053(3) 0.0394(19) 0.034(3) 0.0188(17) 0.0035(19) 0.0117(15)
C10 0.071(4) 0.042(2) 0.050(3) 0.0223(19) 0.011(3) 0.0256(18)
C11 0.070(4) 0.054(3) 0.049(3) 0.021(2) 0.014(3) 0.032(2)
C12 0.075(4) 0.052(3) 0.033(3) 0.025(2) 0.009(3) 0.0186(18)
C13 0.058(3) 0.0389(19) 0.042(3) 0.0145(17) 0.004(2) 0.0195(17)
C14 0.051(3) 0.0290(17) 0.031(2) 0.0132(16) 0.0035(18) 0.0130(14)
C15 0.044(3) 0.0392(19) 0.038(3) 0.0138(16) 0.0073(19) 0.0125(16)
C16 0.056(3) 0.049(3) 0.037(3) 0.0199(19) 0.000(2) 0.0083(17)
C17 0.076(4) 0.043(2) 0.038(3) 0.028(2) 0.013(3) 0.0146(17)
C18 0.056(3) 0.0398(19) 0.045(3) 0.0172(18) 0.019(3) 0.0171(17)
C19 0.043(3) 0.0366(19) 0.042(3) 0.0109(16) 0.0079(19) 0.0138(16)
C20 0.040(3) 0.0323(17) 0.041(3) 0.0113(15) 0.0080(18) 0.0167(15)
C21 0.055(3) 0.0399(19) 0.043(3) 0.0176(17) 0.004(2) 0.0182(16)
C22 0.062(3) 0.043(2) 0.044(3) 0.0164(18) 0.009(3) 0.0198(17)
C23 0.053(3) 0.0364(19) 0.044(3) 0.0136(17) 0.013(2) 0.0158(16)
C24 0.041(3) 0.0325(18) 0.041(3) 0.0134(15) 0.0065(18) 0.0141(15)
C25 0.040(3) 0.0320(18) 0.044(3) 0.0079(15) 0.0042(18) 0.0135(15)
C26 0.048(3) 0.0301(17) 0.046(3) 0.0122(16) 0.0061(19) 0.0163(15)
C27 0.050(3) 0.0335(18) 0.052(3) 0.0181(16) 0.009(2) 0.0208(16)
B1 0.045(3) 0.0286(19) 0.038(3) 0.0117(17) 0.003(2) 0.0100(16)

loop_
_atom_type_symbol
_atom_type_description
_atom_type_scat_dispersion_real
_atom_type_scat_dispersion_imag
_atom_type_scat_source
C C 0.0033 0.0016
;
International Tables for Crystallography
(1992, Vol. C, Tables 4.2.6.8 and 6.1.1.4)
;
H H 0.0000 0.0000
;
International Tables for Crystallography
(1992, Vol. C, Table 6.1.1.4)
;
B B 0.0013 0.0007
;
International Tables for Crystallography
(1992, Vol. C, Tables 4.2.6.8 and 6.1.1.4)
;
O O 0.0106 0.0060
;
International Tables for Crystallography
(1992, Vol. C, Tables 4.2.6.8 and 6.1.1.4)
;

loop_
_geom_angle_atom_site_label_1
_geom_angle_atom_site_label_2
_geom_angle_atom_site_label_3
_geom_angle
_geom_angle_publ_flag
C1 O1 B1 107.0(3) yes
C1 O2 C4 118.2(3) yes
O1 C1 O2 121.2(4) yes
O1 C1 C2 118.2(3) yes
O2 C1 C2 120.6(4) yes
C1 C2 C3 107.8(4) yes
C1 C2 C6 122.7(3) yes
C3 C2 C6 129.4(3) yes
C2 C3 C14 117.3(4) yes
C2 C3 B1 108.7(3) yes
C14 C3 B1 134.0(3) yes
O2 C4 C5 106.1(3) yes
C2 C6 C7 111.8(4) yes
C6 C7 C8 110.9(4) yes
C7 C8 C9 120.4(4) yes
C7 C8 C13 121.6(4) yes
C9 C8 C13 118.0(4) yes
C8 C9 C10 120.8(4) yes
C9 C10 C11 120.6(4) yes
C10 C11 C12 119.5(5) yes
C11 C12 C13 119.7(4) yes
C8 C13 C12 121.4(4) yes
C3 C14 C15 121.8(4) yes
C3 C14 C19 119.8(3) yes
C15 C14 C19 118.1(4) yes
C14 C15 C16 120.7(4) yes
C15 C16 C17 119.9(4) yes
C16 C17 C18 119.9(4) yes
C17 C18 C19 119.4(5) yes
C14 C19 C18 122.0(4) yes
C21 C20 C27 113.4(4) yes
C21 C20 B1 109.5(4) yes
C27 C20 B1 108.2(3) yes
C20 C21 C22 115.5(3) yes
C21 C22 C23 115.4(4) yes
C22 C23 C24 114.4(4) yes
C23 C24 C25 113.0(4) yes
C23 C24 B1 109.6(3) yes
C25 C24 B1 109.8(4) yes
C24 C25 C26 115.7(3) yes
C25 C26 C27 113.7(4) yes
C20 C27 C26 115.4(4) yes
O1 B1 C3 98.3(3) yes
O1 B1 C20 107.2(3) yes
O1 B1 C24 108.0(4) yes
C3 B1 C20 116.2(4) yes
C3 B1 C24 119.7(4) yes
C20 B1 C24 106.2(4) yes
O2 C4 H1A 110.512 no
O2 C4 H2B 110.507 no
C5 C4 H1A 110.508 no
C5 C4 H2B 110.507 no
H1A C4 H2B 108.678 no
C4 C5 H3B 109.474 no
C4 C5 H4C 109.474 no
C4 C5 H5A 109.468 no
H3B C5 H4C 109.469 no
H3B C5 H5A 109.473 no
H4C C5 H5A 109.469 no
C2 C6 H6A 109.254 no
C2 C6 H7B 109.253 no
C7 C6 H6A 109.258 no
C7 C6 H7B 109.250 no
H6A C6 H7B 107.922 no
C6 C7 H8A 109.453 no
C6 C7 H9B 109.457 no
C8 C7 H8A 109.451 no
C8 C7 H9B 109.457 no
H8A C7 H9B 108.051 no
C8 C9 H10 119.603 no
C10 C9 H10 119.601 no
C9 C10 H11 119.719 no
C11 C10 H11 119.713 no
C10 C11 H12 120.246 no
C12 C11 H12 120.245 no
C11 C12 H13 120.147 no
C13 C12 H13 120.147 no
C8 C13 H14 119.293 no
C12 C13 H14 119.289 no
C14 C15 H15 119.667 no
C16 C15 H15 119.666 no
C15 C16 H16 120.056 no
C17 C16 H16 120.061 no
C16 C17 H17 120.045 no
C18 C17 H17 120.039 no
C17 C18 H18 120.285 no
C19 C18 H18 120.291 no
C14 C19 H19 119.008 no
C18 C19 H19 119.010 no
C21 C20 H20 108.571 no
C27 C20 H20 108.572 no
B1 C20 H20 108.580 no
C20 C21 H21A 108.389 no
C20 C21 H22B 108.393 no
C22 C21 H21A 108.396 no
C22 C21 H22B 108.400 no
H21A C21 H22B 107.457 no
C21 C22 H23B 108.422 no
C21 C22 H24A 108.421 no
C23 C22 H23B 108.418 no
C23 C22 H24A 108.418 no
H23B C22 H24A 107.474 no
C22 C23 H25B 108.658 no
C22 C23 H26A 108.663 no
C24 C23 H25B 108.659 no
C24 C23 H26A 108.665 no
H25B C23 H26A 107.595 no
C23 C24 H27 108.098 no
C25 C24 H27 108.099 no
B1 C24 H27 108.100 no
C24 C25 H28A 108.364 no
C24 C25 H29B 108.366 no
C26 C25 H28A 108.363 no
C26 C25 H29B 108.368 no
H28A C25 H29B 107.430 no
C25 C26 H30B 108.809 no
C25 C26 H31A 108.806 no
C27 C26 H30B 108.818 no
C27 C26 H31A 108.819 no
H30B C26 H31A 107.687 no
C20 C27 H32B 108.419 no
C20 C27 H33A 108.422 no
C26 C27 H32B 108.417 no
C26 C27 H33A 108.422 no
H32B C27 H33A 107.468 no

loop_
_geom_bond_atom_site_label_1
_geom_bond_atom_site_label_2
_geom_bond_distance
_geom_bond_publ_flag
O1 C1 1.273(5) yes
O1 B1 1.621(5) yes
O2 C1 1.326(4) yes
O2 C4 1.468(5) yes
C1 C2 1.425(5) yes
C2 C3 1.372(5) yes
C2 C6 1.504(6) yes
C3 C14 1.487(5) yes
C3 B1 1.623(7) yes
C4 C5 1.511(5) yes
C6 C7 1.533(7) yes
C7 C8 1.510(7) yes
C8 C9 1.400(6) yes
C8 C13 1.392(6) yes
C9 C10 1.391(7) yes
C10 C11 1.376(6) yes
C11 C12 1.401(6) yes
C12 C13 1.388(7) yes
C14 C15 1.388(5) yes
C14 C19 1.393(7) yes
C15 C16 1.394(6) yes
C16 C17 1.390(7) yes
C17 C18 1.386(6) yes
C18 C19 1.375(6) yes
C20 C21 1.550(6) yes
C20 C27 1.551(5) yes
C20 B1 1.627(7) yes
C21 C22 1.538(7) yes
C22 C23 1.544(7) yes
C23 C24 1.548(6) yes
C24 C25 1.544(5) yes
C24 B1 1.612(6) yes
C25 C26 1.536(7) yes
C26 C27 1.535(6) yes
C4 H1A 0.990 no
C4 H2B 0.990 no
C5 H3B 0.980 no
C5 H4C 0.980 no
C5 H5A 0.980 no
C6 H6A 0.990 no
C6 H7B 0.990 no
C7 H8A 0.990 no
C7 H9B 0.990 no
C9 H10 0.950 no
C10 H11 0.950 no
C11 H12 0.950 no
C12 H13 0.950 no
C13 H14 0.950 no
C15 H15 0.950 no
C16 H16 0.950 no
C17 H17 0.950 no
C18 H18 0.950 no
C19 H19 0.950 no
C20 H20 1.000 no
C21 H21A 0.990 no
C21 H22B 0.990 no
C22 H23B 0.990 no
C22 H24A 0.990 no
C23 H25B 0.990 no
C23 H26A 0.990 no
C24 H27 1.000 no
C25 H28A 0.990 no
C25 H29B 0.990 no
C26 H30B 0.990 no
C26 H31A 0.990 no
C27 H32B 0.990 no
C27 H33A 0.990 no

loop_
_geom_contact_atom_site_label_1
_geom_contact_atom_site_label_2
_geom_contact_distance
_geom_contact_publ_flag
_geom_contact_site_symmetry_2
O1 C4 2.688(6) no .
O1 C21 2.957(7) no .
O1 C22 3.425(7) no .
O1 C23 2.942(6) no .
O2 C3 3.512(6) no .
O2 C6 2.917(6) no .
C1 C7 3.433(8) no .
C1 C20 3.470(8) no .
C1 C24 3.481(7) no .
C2 C15 3.406(6) no .
C2 C19 3.147(6) no .
C3 C7 3.379(8) no .
C3 C25 3.391(6) no .
C3 C27 3.326(8) no .
C6 C9 3.270(8) no .
C6 C13 3.389(8) no .
C6 C14 3.017(7) no .
C6 C19 3.373(8) no .
C7 C14 3.589(8) no .
C8 C11 2.808(7) no .
C9 C12 2.774(7) no .
C10 C13 2.767(7) no .
C14 C17 2.794(7) no .
C15 C18 2.776(8) no .
C16 C19 2.755(6) no .
C20 C23 3.032(7) no .
C20 C25 3.015(6) no .
C21 C24 3.016(7) no .
C21 C26 3.213(6) no .
C22 C25 3.211(7) no .
C22 C26 3.117(7) no .
C22 C27 3.248(7) no .
C22 B1 3.037(8) no .
C23 C26 3.240(7) no .
C24 C27 3.003(7) no .
C26 B1 3.045(7) no .
C4 C11 3.566(8) no 1_554
C10 C18 3.588(9) no 1_545
C11 C4 3.566(8) no 1_556
C18 C10 3.588(9) no 1_565
O1 H1A 2.6592 no .
O1 H2B 2.6773 no .
O1 H20 2.8135 no .
O1 H21A 2.6319 no .
O1 H26A 2.5949 no .
O1 H27 2.8215 no .
O2 H3B 2.6535 no .
O2 H4C 3.2315 no .
O2 H5A 2.4841 no .
O2 H6A 2.5554 no .
O2 H8A 3.3062 no .
C1 H1A 2.6608 no .
C1 H2B 2.6719 no .
C1 H6A 2.6595 no .
C1 H7B 3.3021 no .
C1 H8A 3.2376 no .
C1 H20 3.4182 no .
C1 H27 3.4405 no .
C2 H8A 2.7105 no .
C2 H9B 2.7100 no .
C2 H15 3.5528 no .
C2 H19 3.1126 no .
C2 H20 3.5255 no .
C2 H27 3.5539 no .
C3 H6A 3.3339 no .
C3 H7B 2.7841 no .
C3 H9B 3.1706 no .
C3 H15 2.6823 no .
C3 H19 2.6386 no .
C3 H20 2.8511 no .
C3 H27 2.9049 no .
C3 H28A 3.1167 no .
C3 H33A 3.0066 no .
C6 H10 3.2788 no .
C6 H14 3.4746 no .
C6 H19 3.3893 no .
C7 H10 2.6765 no .
C7 H14 2.6876 no .
C8 H6A 2.6938 no .
C8 H7B 2.6933 no .
C8 H11 3.2811 no .
C8 H13 3.2790 no .
C9 H6A 3.0197 no .
C9 H7B 3.5984 no .
C9 H8A 2.6572 no .
C9 H9B 3.3012 no .
C9 H12 3.2617 no .
C9 H14 3.2540 no .
C10 H13 3.2573 no .
C11 H10 3.2556 no .
C11 H14 3.2666 no .
C12 H11 3.2583 no .
C13 H7B 3.1872 no .
C13 H8A 3.2691 no .
C13 H9B 2.6260 no .
C13 H10 3.2547 no .
C13 H12 3.2705 no .
C14 H7B 2.7545 no .
C14 H9B 3.1041 no .
C14 H16 3.2726 no .
C14 H18 3.2754 no .
C14 H28A 3.1133 no .
C14 H33A 2.9417 no .
C15 H7B 3.5778 no .
C15 H9B 3.0177 no .
C15 H17 3.2671 no .
C15 H19 3.2421 no .
C15 H28A 2.8080 no .
C16 H18 3.2626 no .
C17 H15 3.2644 no .
C17 H19 3.2385 no .
C18 H7B 3.5119 no .
C18 H16 3.2606 no .
C19 H7B 2.7340 no .
C19 H15 3.2468 no .
C19 H17 3.2430 no .
C19 H33A 3.2120 no .
C20 H23B 2.9578 no .
C20 H24A 3.4196 no .
C20 H26A 3.4657 no .
C20 H27 3.4588 no .
C20 H28A 3.4582 no .
C20 H30B 3.4266 no .
C20 H31A 2.9303 no .
C21 H25B 3.4151 no .
C21 H26A 2.9468 no .
C21 H31A 3.0364 no .
C21 H32B 2.7474 no .
C21 H33A 3.4200 no .
C22 H20 3.4380 no .
C22 H27 3.4287 no .
C22 H29B 3.4470 no .
C22 H31A 2.6657 no .
C22 H32B 3.5261 no .
C23 H21A 2.9514 no .
C23 H22B 3.4126 no .
C23 H28A 3.4044 no .
C23 H29B 2.7061 no .
C23 H31A 3.0838 no .
C24 H15 3.4945 no .
C24 H20 3.4596 no .
C24 H21A 3.4704 no .
C24 H23B 2.9363 no .
C24 H24A 3.4124 no .
C24 H30B 3.4200 no .
C24 H31A 2.9432 no .
C24 H33A 3.4124 no .
C25 H15 3.2364 no .
C25 H23B 3.0561 no .
C25 H25B 2.7178 no .
C25 H26A 3.4078 no .
C25 H32B 3.3932 no .
C25 H33A 2.8897 no .
C26 H20 3.4386 no .
C26 H22B 3.4371 no .
C26 H23B 2.6806 no .
C26 H25B 3.4884 no .
C26 H27 3.4301 no .
C27 H21A 3.4163 no .
C27 H22B 2.7244 no .
C27 H23B 3.1071 no .
C27 H28A 2.9034 no .
C27 H29B 3.3897 no .
B1 H15 3.5420 no .
B1 H21A 2.8352 no .
B1 H22B 3.4464 no .
B1 H23B 3.5652 no .
B1 H25B 3.4375 no .
B1 H26A 2.8073 no .
B1 H28A 2.8145 no .
B1 H29B 3.4332 no .
B1 H31A 3.5575 no .
B1 H32B 3.4341 no .
B1 H33A 2.7785 no .
H1A H3B 2.3141 no .
H1A H4C 2.4362 no .
H1A H5A 2.8575 no .
H2B H3B 2.8579 no .
H2B H4C 2.3157 no .
H2B H5A 2.4342 no .
H6A H8A 2.3905 no .
H6A H9B 2.8776 no .
H6A H10 2.8486 no .
H7B H8A 2.8776 no .
H7B H9B 2.3908 no .
H7B H14 3.1365 no .
H7B H19 2.7474 no .
H8A H10 2.5070 no .
H8A H14 3.5222 no .
H9B H10 3.5707 no .
H9B H14 2.4443 no .
H9B H15 3.0120 no .
H10 H11 2.3315 no .
H11 H12 2.3255 no .
H12 H13 2.3567 no .
H13 H14 2.3297 no .
H15 H16 2.3395 no .
H15 H27 3.1772 no .
H15 H28A 2.3488 no .
H16 H17 2.3415 no .
H17 H18 2.3410 no .
H18 H19 2.3150 no .
H19 H20 3.4895 no .
H19 H33A 3.2361 no .
H20 H21A 2.3125 no .
H20 H22B 2.4235 no .
H20 H32B 2.4057 no .
H20 H33A 2.3307 no .
H21A H23B 2.8417 no .
H21A H24A 2.2619 no .
H21A H26A 2.9626 no .
H21A H32B 3.5938 no .
H22B H23B 2.2621 no .
H22B H24A 2.4474 no .
H22B H31A 3.1161 no .
H22B H32B 2.5110 no .
H22B H33A 3.5944 no .
H23B H25B 2.2748 no .
H23B H26A 2.8508 no .
H23B H29B 3.1470 no .
H23B H30B 3.5331 no .
H23B H31A 1.9785 no .
H23B H32B 3.2489 no .
H24A H25B 2.4518 no .
H24A H26A 2.2767 no .
H24A H31A 3.5244 no .
H25B H27 2.4096 no .
H25B H28A 3.5697 no .
H25B H29B 2.4725 no .
H25B H31A 3.1989 no .
H26A H27 2.3184 no .
H26A H29B 3.5680 no .
H27 H28A 2.3026 no .
H27 H29B 2.4071 no .
H28A H30B 2.2720 no .
H28A H31A 2.8478 no .
H28A H33A 2.8809 no .
H29B H30B 2.4420 no .
H29B H31A 2.2757 no .
H30B H32B 2.4316 no .
H30B H33A 2.2808 no .
H31A H32B 2.2841 no .
H31A H33A 2.8511 no .
O1 H13 3.2250 no 1_554
O1 H20 2.8961 no 2_666
O1 H26A 3.5783 no 2_766
O1 H27 3.4032 no 2_766
O2 H5A 3.1020 no 2_656
O2 H20 3.1788 no 2_666
O2 H22B 3.3651 no 2_666
O2 H25B 2.9103 no 2_766
O2 H32B 3.0028 no 2_666
C1 H20 2.8937 no 2_666
C1 H22B 3.3454 no 2_666
C1 H25B 3.1627 no 2_766
C1 H26A 3.4872 no 2_766
C2 H20 3.4760 no 2_666
C2 H21A 3.4250 no 2_666
C2 H22B 3.1650 no 2_666
C4 H12 2.8222 no 1_554
C4 H13 3.2188 no 1_554
C4 H20 3.4931 no 2_666
C4 H25B 3.2729 no 2_766
C4 H27 3.3035 no 2_766
C4 H29B 3.1624 no 2_766
C4 H32B 3.0414 no 2_666
C4 H33A 3.4821 no 2_666
C5 H5A 3.1079 no 2_656
C5 H6A 3.0966 no 2_656
C5 H10 3.3805 no 2_656
C5 H12 3.0973 no 1_554
C5 H17 3.2732 no 1_544
C5 H29B 3.0734 no 2_766
C5 H32B 3.5229 no 1_545
C5 H32B 3.1585 no 2_666
C6 H18 3.5414 no 2_667
C6 H22B 3.1550 no 2_666
C7 H14 3.5084 no 2_767
C8 H9B 3.5955 no 2_767
C8 H18 3.2119 no 2_667
C9 H4C 3.2087 no 2_656
C9 H15 3.5542 no 2_767
C9 H16 3.0649 no 2_767
C9 H18 3.3382 no 2_667
C9 H30B 3.2324 no 1_545
C9 H33A 3.3664 no 1_545
C10 H15 3.2569 no 2_767
C10 H16 3.2574 no 2_767
C10 H18 3.4237 no 2_667
C10 H33A 3.4931 no 1_545
C11 H1A 3.1322 no 1_556
C11 H2B 3.2426 no 1_556
C11 H4C 3.4690 no 1_556
C11 H11 3.4981 no 2_657
C11 H15 3.0197 no 2_767
C11 H18 3.3868 no 2_667
C12 H1A 3.2429 no 1_556
C12 H2B 3.3420 no 1_556
C12 H15 3.1140 no 2_767
C12 H18 3.2377 no 2_667
C12 H19 3.2085 no 2_667
C12 H24A 3.4732 no 1_556
C12 H26A 3.4787 no 1_556
C13 H9B 3.1784 no 2_767
C13 H15 3.4225 no 2_767
C13 H18 3.1422 no 2_667
C13 H19 3.5962 no 2_667
C13 H24A 3.2605 no 1_556
C14 H11 3.5520 no 1_565
C15 H16 3.5815 no 2_777
C16 H11 3.5407 no 1_565
C16 H28A 3.2618 no 2_777
C16 H30B 3.3482 no 2_777
C17 H4C 3.3823 no 1_566
C17 H11 3.0756 no 1_565
C17 H12 3.2698 no 1_565
C17 H28A 3.3176 no 2_777
C17 H29B 3.5135 no 2_777
C18 H4C 3.5417 no 1_566
C18 H11 2.7709 no 1_565
C18 H12 3.5035 no 1_565
C19 H11 3.0298 no 1_565
C19 H21A 3.4592 no 2_666
C20 H2B 3.4502 no 2_666
C20 H20 3.2984 no 2_666
C21 H13 3.5948 no 1_554
C21 H19 3.4421 no 2_666
C22 H13 3.4396 no 1_554
C22 H14 3.4586 no 1_554
C23 H1A 3.3332 no 2_766
C23 H8A 3.2872 no 2_766
C23 H13 3.4802 no 1_554
C24 H1A 2.9558 no 2_766
C25 H1A 3.0508 no 2_766
C25 H3B 3.4237 no 2_766
C25 H16 3.3393 no 2_777
C25 H17 3.1754 no 2_777
C26 H10 3.2164 no 1_565
C26 H16 3.3063 no 2_777
C26 H23B 3.2401 no 2_776
C26 H31A 3.4164 no 2_776
C27 H2B 3.0236 no 2_666
C27 H5A 3.4302 no 2_666
C27 H10 3.0870 no 1_565
B1 H20 3.5634 no 2_666
H1A C11 3.1322 no 1_554
H1A C12 3.2429 no 1_554
H1A C23 3.3332 no 2_766
H1A C24 2.9558 no 2_766
H1A C25 3.0508 no 2_766
H1A H12 2.4805 no 1_554
H1A H13 2.7099 no 1_554
H1A H25B 2.8318 no 2_766
H1A H27 2.3608 no 2_766
H1A H28A 3.2042 no 2_766
H1A H29B 2.5116 no 2_766
H2B C11 3.2426 no 1_554
H2B C12 3.3420 no 1_554
H2B C20 3.4502 no 2_666
H2B C27 3.0236 no 2_666
H2B H12 2.6194 no 1_554
H2B H13 2.8174 no 1_554
H2B H19 3.5356 no 2_666
H2B H20 2.8795 no 2_666
H2B H32B 2.6378 no 2_666
H2B H33A 2.6759 no 2_666
H3B C25 3.4237 no 2_766
H3B H5A 3.1189 no 2_656
H3B H6A 3.3064 no 2_656
H3B H12 3.5627 no 1_554
H3B H17 3.0056 no 1_544
H3B H22B 3.0463 no 1_545
H3B H23B 3.3391 no 1_545
H3B H25B 3.2631 no 2_766
H3B H29B 2.4453 no 2_766
H3B H31A 3.0894 no 1_545
H3B H32B 2.8499 no 1_545
H4C C9 3.2087 no 2_656
H4C C11 3.4690 no 1_554
H4C C17 3.3823 no 1_544
H4C C18 3.5417 no 1_544
H4C H6A 2.7485 no 2_656
H4C H10 2.9120 no 2_656
H4C H12 2.5280 no 1_554
H4C H17 2.6927 no 1_544
H4C H18 3.0143 no 1_544
H4C H29B 3.2733 no 2_766
H4C H32B 3.5194 no 2_666
H5A O2 3.1020 no 2_656
H5A C5 3.1079 no 2_656
H5A C27 3.4302 no 2_666
H5A H3B 3.1189 no 2_656
H5A H5A 2.3590 no 2_656
H5A H6A 2.7527 no 2_656
H5A H10 3.0219 no 2_656
H5A H32B 3.3004 no 1_545
H5A H32B 2.5378 no 2_666
H5A H33A 3.4998 no 2_666
H6A C5 3.0966 no 2_656
H6A H3B 3.3064 no 2_656
H6A H4C 2.7485 no 2_656
H6A H5A 2.7527 no 2_656
H6A H18 3.2972 no 2_667
H6A H22B 2.7367 no 2_666
H7B H18 3.0071 no 2_667
H7B H21A 3.5231 no 2_666
H7B H22B 3.0891 no 2_666
H8A C23 3.2872 no 2_766
H8A H14 3.2495 no 2_767
H8A H24A 3.1482 no 2_766
H8A H25B 2.6913 no 2_766
H8A H26A 3.1782 no 2_766
H8A H30B 3.4448 no 1_545
H9B C8 3.5955 no 2_767
H9B C13 3.1784 no 2_767
H9B H9B 3.3468 no 2_767
H9B H14 2.9447 no 2_767
H10 C5 3.3805 no 2_656
H10 C26 3.2164 no 1_545
H10 C27 3.0870 no 1_545
H10 H4C 2.9120 no 2_656
H10 H5A 3.0219 no 2_656
H10 H16 3.0819 no 2_767
H10 H30B 2.5099 no 1_545
H10 H32B 2.9272 no 1_545
H10 H33A 2.6676 no 1_545
H11 C11 3.4981 no 2_657
H11 C14 3.5520 no 1_545
H11 C16 3.5407 no 1_545
H11 C17 3.0756 no 1_545
H11 C18 2.7709 no 1_545
H11 C19 3.0298 no 1_545
H11 H12 3.2969 no 2_657
H11 H16 3.3996 no 2_767
H11 H17 3.4806 no 1_545
H11 H18 2.9903 no 1_545
H11 H19 3.3835 no 1_545
H11 H33A 2.9298 no 1_545
H12 C4 2.8222 no 1_556
H12 C5 3.0973 no 1_556
H12 C17 3.2698 no 1_545
H12 C18 3.5035 no 1_545
H12 H1A 2.4805 no 1_556
H12 H2B 2.6194 no 1_556
H12 H3B 3.5627 no 1_556
H12 H4C 2.5280 no 1_556
H12 H11 3.2969 no 2_657
H12 H15 3.3512 no 2_767
H12 H17 2.9884 no 1_545
H12 H18 3.3833 no 1_545
H12 H28A 3.4106 no 2_767
H12 H29B 3.5777 no 2_767
H13 O1 3.2250 no 1_556
H13 C4 3.2188 no 1_556
H13 C21 3.5948 no 1_556
H13 C22 3.4396 no 1_556
H13 C23 3.4802 no 1_556
H13 H1A 2.7099 no 1_556
H13 H2B 2.8174 no 1_556
H13 H15 3.5005 no 2_767
H13 H19 3.0307 no 2_667
H13 H21A 2.8694 no 1_556
H13 H24A 2.9622 no 1_556
H13 H26A 2.7059 no 1_556
H13 H27 3.2221 no 2_767
H14 C7 3.5084 no 2_767
H14 C22 3.4586 no 1_556
H14 H8A 3.2495 no 2_767
H14 H9B 2.9447 no 2_767
H14 H18 3.5695 no 2_667
H14 H24A 2.5115 no 1_556
H14 H26A 3.5911 no 1_556
H15 C9 3.5542 no 2_767
H15 C10 3.2569 no 2_767
H15 C11 3.0197 no 2_767
H15 C12 3.1140 no 2_767
H15 C13 3.4225 no 2_767
H15 H12 3.3512 no 2_767
H15 H13 3.5005 no 2_767
H15 H16 3.5251 no 2_777
H16 C9 3.0649 no 2_767
H16 C10 3.2574 no 2_767
H16 C15 3.5815 no 2_777
H16 C25 3.3393 no 2_777
H16 C26 3.3063 no 2_777
H16 H10 3.0819 no 2_767
H16 H11 3.3996 no 2_767
H16 H15 3.5251 no 2_777
H16 H28A 2.7045 no 2_777
H16 H29B 3.5250 no 2_777
H16 H30B 2.5462 no 2_777
H17 C5 3.2732 no 1_566
H17 C25 3.1754 no 2_777
H17 H3B 3.0056 no 1_566
H17 H4C 2.6927 no 1_566
H17 H11 3.4806 no 1_565
H17 H12 2.9884 no 1_565
H17 H23B 3.2144 no 1_556
H17 H24A 3.3624 no 1_556
H17 H28A 2.8329 no 2_777
H17 H29B 2.6876 no 2_777
H17 H30B 3.3135 no 2_777
H18 C6 3.5414 no 2_667
H18 C8 3.2119 no 2_667
H18 C9 3.3382 no 2_667
H18 C10 3.4237 no 2_667
H18 C11 3.3868 no 2_667
H18 C12 3.2377 no 2_667
H18 C13 3.1422 no 2_667
H18 H4C 3.0143 no 1_566
H18 H6A 3.2972 no 2_667
H18 H7B 3.0071 no 2_667
H18 H11 2.9903 no 1_565
H18 H12 3.3833 no 1_565
H18 H14 3.5695 no 2_667
H19 C12 3.2085 no 2_667
H19 C13 3.5962 no 2_667
H19 C21 3.4421 no 2_666
H19 H2B 3.5356 no 2_666
H19 H11 3.3835 no 1_565
H19 H13 3.0307 no 2_667
H19 H21A 2.5656 no 2_666
H19 H22B 3.4880 no 2_666
H20 O1 2.8961 no 2_666
H20 O2 3.1788 no 2_666
H20 C1 2.8937 no 2_666
H20 C2 3.4760 no 2_666
H20 C4 3.4931 no 2_666
H20 C20 3.2984 no 2_666
H20 B1 3.5634 no 2_666
H20 H2B 2.8795 no 2_666
H20 H20 2.5638 no 2_666
H20 H21A 3.0839 no 2_666
H21A C2 3.4250 no 2_666
H21A C19 3.4592 no 2_666
H21A H7B 3.5231 no 2_666
H21A H13 2.8694 no 1_554
H21A H19 2.5656 no 2_666
H21A H20 3.0839 no 2_666
H22B O2 3.3651 no 2_666
H22B C1 3.3454 no 2_666
H22B C2 3.1650 no 2_666
H22B C6 3.1550 no 2_666
H22B H3B 3.0463 no 1_565
H22B H6A 2.7367 no 2_666
H22B H7B 3.0891 no 2_666
H22B H19 3.4880 no 2_666
H23B C26 3.2401 no 2_776
H23B H3B 3.3391 no 1_565
H23B H17 3.2144 no 1_554
H23B H29B 3.1157 no 2_776
H23B H30B 2.8982 no 2_776
H23B H31A 2.8196 no 2_776
H24A C12 3.4732 no 1_554
H24A C13 3.2605 no 1_554
H24A H8A 3.1482 no 2_766
H24A H13 2.9622 no 1_554
H24A H14 2.5115 no 1_554
H24A H17 3.3624 no 1_554
H24A H30B 3.5951 no 2_776
H25B O2 2.9103 no 2_766
H25B C1 3.1627 no 2_766
H25B C4 3.2729 no 2_766
H25B H1A 2.8318 no 2_766
H25B H3B 3.2631 no 2_766
H25B H8A 2.6913 no 2_766
H25B H30B 3.4497 no 2_776
H25B H31A 3.3397 no 2_776
H26A O1 3.5783 no 2_766
H26A C1 3.4872 no 2_766
H26A C12 3.4787 no 1_554
H26A H8A 3.1782 no 2_766
H26A H13 2.7059 no 1_554
H26A H14 3.5911 no 1_554
H26A H27 2.8061 no 2_766
H27 O1 3.4032 no 2_766
H27 C4 3.3035 no 2_766
H27 H1A 2.3608 no 2_766
H27 H13 3.2221 no 2_767
H27 H26A 2.8061 no 2_766
H28A C16 3.2618 no 2_777
H28A C17 3.3176 no 2_777
H28A H1A 3.2042 no 2_766
H28A H12 3.4106 no 2_767
H28A H16 2.7045 no 2_777
H28A H17 2.8329 no 2_777
H29B C4 3.1624 no 2_766
H29B C5 3.0734 no 2_766
H29B C17 3.5135 no 2_777
H29B H1A 2.5116 no 2_766
H29B H3B 2.4453 no 2_766
H29B H4C 3.2733 no 2_766
H29B H12 3.5777 no 2_767
H29B H16 3.5250 no 2_777
H29B H17 2.6876 no 2_777
H29B H23B 3.1157 no 2_776
H29B H31A 3.0660 no 2_776
H30B C9 3.2324 no 1_565
H30B C16 3.3482 no 2_777
H30B H8A 3.4448 no 1_565
H30B H10 2.5099 no 1_565
H30B H16 2.5462 no 2_777
H30B H17 3.3135 no 2_777
H30B H23B 2.8982 no 2_776
H30B H24A 3.5951 no 2_776
H30B H25B 3.4497 no 2_776
H31A C26 3.4164 no 2_776
H31A H3B 3.0894 no 1_565
H31A H23B 2.8196 no 2_776
H31A H25B 3.3397 no 2_776
H31A H29B 3.0660 no 2_776
H31A H31A 2.6139 no 2_776
H32B O2 3.0028 no 2_666
H32B C4 3.0414 no 2_666
H32B C5 3.5229 no 1_565
H32B C5 3.1585 no 2_666
H32B H2B 2.6378 no 2_666
H32B H3B 2.8499 no 1_565
H32B H4C 3.5194 no 2_666
H32B H5A 3.3004 no 1_565
H32B H5A 2.5378 no 2_666
H32B H10 2.9272 no 1_565
H33A C4 3.4821 no 2_666
H33A C9 3.3664 no 1_565
H33A C10 3.4931 no 1_565
H33A H2B 2.6759 no 2_666
H33A H5A 3.4998 no 2_666
H33A H10 2.6676 no 1_565
H33A H11 2.9298 no 1_565

loop_
_geom_torsion_atom_site_label_1
_geom_torsion_atom_site_label_2
_geom_torsion_atom_site_label_3
_geom_torsion_atom_site_label_4
_geom_torsion
_geom_torsion_publ_flag
C1 O1 B1 C3 -1.3(4) no
C1 O1 B1 C20 -122.1(4) no
C1 O1 B1 C24 123.7(4) no
B1 O1 C1 O2 179.0(4) no
B1 O1 C1 C2 0.3(5) no
C1 O2 C4 C5 179.1(3) no
C4 O2 C1 O1 0.3(5) no
C4 O2 C1 C2 179.0(3) no
O1 C1 C2 C3 1.0(5) no
O1 C1 C2 C6 -176.0(3) no
O2 C1 C2 C3 -177.7(3) no
O2 C1 C2 C6 5.3(6) no
C1 C2 C3 C14 178.3(3) no
C1 C2 C3 B1 -1.8(4) no
C1 C2 C6 C7 94.1(4) no
C3 C2 C6 C7 -82.3(5) no
C6 C2 C3 C14 -4.9(6) no
C6 C2 C3 B1 174.9(4) no
C2 C3 C14 C15 102.1(4) no
C2 C3 C14 C19 -71.3(5) no
C2 C3 B1 O1 1.9(4) no
C2 C3 B1 C20 115.8(4) no
C2 C3 B1 C24 -114.4(4) no
C14 C3 B1 O1 -178.3(4) no
C14 C3 B1 C20 -64.4(5) no
C14 C3 B1 C24 65.4(6) no
B1 C3 C14 C15 -77.7(6) no
B1 C3 C14 C19 108.9(5) no
C2 C6 C7 C8 180.0(3) no
C6 C7 C8 C9 82.2(5) no
C6 C7 C8 C13 -94.4(4) no
C7 C8 C9 C10 -177.2(4) no
C7 C8 C13 C12 177.3(4) no
C9 C8 C13 C12 0.6(7) no
C13 C8 C9 C10 -0.4(6) no
C8 C9 C10 C11 -0.2(7) no
C9 C10 C11 C12 0.7(7) no
C10 C11 C12 C13 -0.6(7) no
C11 C12 C13 C8 -0.0(7) no
C3 C14 C15 C16 -171.7(4) no
C3 C14 C19 C18 171.7(4) no
C15 C14 C19 C18 -2.0(6) no
C19 C14 C15 C16 1.8(6) no
C14 C15 C16 C17 0.2(6) no
C15 C16 C17 C18 -2.2(7) no
C16 C17 C18 C19 2.1(7) no
C17 C18 C19 C14 -0.0(7) no
C21 C20 C27 C26 -66.0(5) no
C27 C20 C21 C22 69.2(5) no
C21 C20 B1 O1 -53.9(4) no
C21 C20 B1 C3 -162.6(3) no
C21 C20 B1 C24 61.5(3) no
B1 C20 C21 C22 -51.6(4) no
C27 C20 B1 O1 -177.9(3) no
C27 C20 B1 C3 73.5(4) no
C27 C20 B1 C24 -62.5(4) no
B1 C20 C27 C26 55.6(5) no
C20 C21 C22 C23 41.3(5) no
C21 C22 C23 C24 -42.2(4) no
C22 C23 C24 C25 -68.6(4) no
C22 C23 C24 B1 54.2(4) no
C23 C24 C25 C26 69.8(5) no
C23 C24 B1 O1 51.7(5) no
C23 C24 B1 C3 162.8(3) no
C23 C24 B1 C20 -63.1(4) no
C25 C24 B1 O1 176.4(3) no
C25 C24 B1 C3 -72.5(5) no
C25 C24 B1 C20 61.6(4) no
B1 C24 C25 C26 -53.0(5) no
C24 C25 C26 C27 43.0(5) no
C25 C26 C27 C20 -44.8(5) no
